data_2107206
loop_
_publ_author_name
'Abrahams, S.C.'
'Albertsson, J.'
'Svensson, C.'
'Ravez, J.'

_publ_section_title
;
 Structure of Pb5 Cr3 F19 at 295 K, reversal polarization and the 555 K
 phase transition
;
_journal_name_full 'Acta Crystallographica B (39,1983-)'
_journal_page_first 497
_journal_page_last 502
_journal_volume 46
_journal_year 1990
_chemical_formula_sum 'Cr3 F19 Pb5'
_chemical_name_systematic 'Pb5 Cr3 F19'
_space_group_IT_number 108
_symmetry_space_group_name_Hall 'I 4 -2c'
_symmetry_space_group_name_H-M 'I 4 c m'
_cell_angle_alpha 90
_cell_angle_beta 90
_cell_angle_gamma 90
_cell_formula_units_Z 4
_cell_length_a 14.384
_cell_length_b 14.384
_cell_length_c 7.408
_cell_volume 1532.711
_citation_journal_id_ASTM ASBSDK
_cod_data_source_file Abrahams_ASBSDK_1990_1342.cif
_cod_data_source_block Cr3F19Pb5
_cod_database_code 2107206

loop_
_symmetry_equiv_pos_as_xyz
x,y,z
-y,x,z
-x,-y,z
y,-x,z
-x,y,z+1/2
-y,-x,z+1/2
x,-y,z+1/2
y,x,z+1/2
x+1/2,y+1/2,z+1/2
-y+1/2,x+1/2,z+1/2
-x+1/2,-y+1/2,z+1/2
y+1/2,-x+1/2,z+1/2
-x+1/2,y+1/2,z+1
-y+1/2,-x+1/2,z+1
x+1/2,-y+1/2,z+1
y+1/2,x+1/2,z+1

loop_
_atom_site_label
_atom_site_type_symbol
_atom_site_fract_x
_atom_site_fract_y
_atom_site_fract_z
_atom_site_occupancy
_atom_site_U_iso_or_equiv
F6 F-1 0.072 0.428 -0.0828 1 0.0
Cr2 Cr+3 0 0 0.1799 1 0.0
Pb2 Pb+2 0 0.5 0.1508 1 0.0
F5 F-1 0.3856 0.1144 0.0195 1 0.0
Pb1 Pb+2 0.4264 0.2727 0 1 0.0
F3 F-1 0.0569 0.1153 0.6875 1 0.0
F2 F-1 0.1984 0.4309 0.1655 1 0.0
F4 F-1 0.2523 0.2477 0.0571 1 0.0
Cr1 Cr+3 0.1632 0.3368 -0.0107 1 0.0
F7 F-1 0 0 0.4323 1 0.0
F1 F-1 0.1085 0.2488 -0.1726 1 0.0
